data_4338351
loop_
_publ_author_name
'Shankar, Bhaskaran'
'Elumalai, Palani'
'Shanmugam, Ramasamy'
'Singh, Virender'
'Masram, Dhanraj T.'
'Sathiyendiran, Malaichamy'

_publ_section_title
;
 New class of phosphine oxide donor-based supramolecular coordination
 complexes from an in situ phosphine oxidation reaction or phosphine oxide
 ligands.
;
_journal_issue 18
_journal_name_full 'Inorganic chemistry'
_journal_page_first 10217
_journal_page_last 10219
_journal_paper_doi 10.1021/ic401257w
_journal_volume 52
_journal_year 2013
_chemical_formula_moiety 'C42 H34 Cl4 O32 P4 Re4'
_chemical_formula_sum 'C42 H34 Cl4 O32 P4 Re4'
_chemical_formula_weight 2061.17
_chemical_name_systematic
;
 ?
;
_space_group_IT_number 2
_symmetry_cell_setting triclinic
_symmetry_space_group_name_Hall '-P 1'
_symmetry_space_group_name_H-M 'P -1'
_atom_sites_solution_hydrogens geom
_atom_sites_solution_primary direct
_atom_sites_solution_secondary difmap
_audit_creation_method SHELXL-97
_cell_angle_alpha 99.129(3)
_cell_angle_beta 107.872(4)
_cell_angle_gamma 99.948(3)
_cell_formula_units_Z 1
_cell_length_a 10.0213(4)
_cell_length_b 12.6007(4)
_cell_length_c 12.9155(5)
_cell_measurement_reflns_used 7971
_cell_measurement_temperature 293(2)
_cell_measurement_theta_max 26.37
_cell_measurement_theta_min 2.91
_cell_volume 1489.39(11)
_computing_cell_refinement 'CrysAlis RED (Oxford, 2011)'
_computing_data_collection 'CrysAlis RED (Oxford, 2011)'
_computing_data_reduction 'CrysAlis RED (Oxford, 2011)'
_computing_molecular_graphics 'ORTEP-3 (Farrugia, 1997)'
_computing_publication_material 'SHELXL-97 (Sheldrick, 2008)'
_computing_structure_refinement 'SHELXL-97 (Sheldrick, 2008)'
_computing_structure_solution 'SHELXS-97 (Sheldrick, 1990)'
_diffrn_ambient_temperature 293(2)
_diffrn_detector_area_resol_mean 15.9853
_diffrn_measured_fraction_theta_full 0.999
_diffrn_measured_fraction_theta_max 0.999
_diffrn_measurement_device_type 'Xcalibur, Sapphire3'
_diffrn_measurement_method 'w scans'
_diffrn_radiation_monochromator graphite
_diffrn_radiation_source 'fine-focus sealed tube'
_diffrn_radiation_type MoK\a
_diffrn_radiation_wavelength 0.71073
_diffrn_reflns_av_R_equivalents 0.0229
_diffrn_reflns_av_sigmaI/netI 0.0222
_diffrn_reflns_limit_h_max 12
_diffrn_reflns_limit_h_min -12
_diffrn_reflns_limit_k_max 15
_diffrn_reflns_limit_k_min -15
_diffrn_reflns_limit_l_max 16
_diffrn_reflns_limit_l_min -16
_diffrn_reflns_number 20856
_diffrn_reflns_theta_full 26.37
_diffrn_reflns_theta_max 26.37
_diffrn_reflns_theta_min 2.91
_exptl_absorpt_coefficient_mu 8.480
_exptl_absorpt_correction_T_max 0.2957
_exptl_absorpt_correction_T_min 0.1663
_exptl_absorpt_correction_type multi-scan
_exptl_absorpt_process_details
;
CrysAlisPro, Agilent Technologies,
Version 1.171.34.49 (release 20-01-2011 CrysAlis171 .NET)
(compiled Jan 20 2011,15:58:25)
Empirical absorption correction using spherical harmonics,
 implemented in SCALE3 ABSPACK scaling algorithm.
;
_exptl_crystal_colour 'dark violet'
_exptl_crystal_density_diffrn 2.298
_exptl_crystal_density_method 'not measured'
_exptl_crystal_description irregular
_exptl_crystal_F_000 970
_exptl_crystal_size_max 0.33
_exptl_crystal_size_mid 0.24
_exptl_crystal_size_min 0.19
_refine_diff_density_max 2.903
_refine_diff_density_min -1.413
_refine_diff_density_rms 0.111
_refine_ls_extinction_method none
_refine_ls_goodness_of_fit_ref 1.050
_refine_ls_hydrogen_treatment constr
_refine_ls_matrix_type full
_refine_ls_number_parameters 400
_refine_ls_number_reflns 6091
_refine_ls_number_restraints 0
_refine_ls_restrained_S_all 1.050
_refine_ls_R_factor_all 0.0372
_refine_ls_R_factor_gt 0.0317
_refine_ls_shift/su_max 0.004
_refine_ls_shift/su_mean 0.000
_refine_ls_structure_factor_coef Fsqd
_refine_ls_weighting_details 'calc w=1/[\s^2^(Fo^2^)+(0.0240P)^2^+6.0418P] where P=(Fo^2^+2Fc^2^)/3'
_refine_ls_weighting_scheme calc
_refine_ls_wR_factor_gt 0.0690
_refine_ls_wR_factor_ref 0.0717
_reflns_number_gt 5456
_reflns_number_total 6091
_reflns_threshold_expression >2\s(I)
_cod_data_source_file ic401257w_si_002.cif
_cod_data_source_block bs4-043
_cod_original_cell_volume 1489.39(10)
_cod_original_sg_symbol_H-M P-1
_cod_database_code 4338351

loop_
_symmetry_equiv_pos_as_xyz
'x, y, z'
'-x, -y, -z'

loop_
_atom_site_label
_atom_site_type_symbol
_atom_site_fract_x
_atom_site_fract_y
_atom_site_fract_z
_atom_site_U_iso_or_equiv
_atom_site_adp_type
_atom_site_occupancy
_atom_site_symmetry_multiplicity
_atom_site_calc_flag
_atom_site_refinement_flags
Re1 Re 0.43248(2) 0.20800(2) 0.25737(2) 0.04776(8) Uani 1 1 d .
Re2 Re 0.87626(3) 0.777509(19) 0.195437(19) 0.04618(8) Uani 1 1 d .
C1 C 0.4046(7) 0.1483(6) 0.3766(6) 0.0619(17) Uani 1 1 d .
C2 C 0.3988(8) 0.0605(6) 0.1778(6) 0.071(2) Uani 1 1 d .
C3 C 0.2323(9) 0.1936(10) 0.2022(9) 0.111(4) Uani 1 1 d .
C4 C 0.7369(8) 0.8500(5) 0.1225(5) 0.0637(18) Uani 1 1 d .
C5 C 0.9844(9) 0.8178(7) 0.1065(6) 0.078(2) Uani 1 1 d .
C6 C 0.9813(8) 0.9133(6) 0.2968(6) 0.0639(18) Uani 1 1 d .
C7 C 0.5546(6) 0.4440(5) 0.2786(4) 0.0393(12) Uani 1 1 d .
C8 C 0.5568(5) 0.3851(5) 0.1670(4) 0.0379(11) Uani 1 1 d .
C9 C 0.6248(6) 0.4430(4) 0.1070(4) 0.0380(11) Uani 1 1 d .
C10 C 0.6935(6) 0.5533(4) 0.1497(4) 0.0372(11) Uani 1 1 d .
C11 C 0.6901(6) 0.6125(4) 0.2610(4) 0.0390(12) Uani 1 1 d .
C12 C 0.6171(6) 0.5556(5) 0.3182(4) 0.0404(12) Uani 1 1 d .
C13 C 0.7038(9) 0.0061(6) 0.3835(7) 0.075(2) Uani 1 1 d .
H13A H 0.7608 0.0362 0.4608 0.112 Uiso 1 1 calc R
H13B H 0.7054 -0.0704 0.3640 0.112 Uiso 1 1 calc R
H13C H 0.6062 0.0121 0.3710 0.112 Uiso 1 1 calc R
C14 C 0.7733(8) 0.1687(6) 0.1214(5) 0.0643(18) Uani 1 1 d .
H14A H 0.7939 0.0980 0.1024 0.096 Uiso 1 1 calc R
H14B H 0.8033 0.2164 0.0776 0.096 Uiso 1 1 calc R
H14C H 0.6716 0.1594 0.1065 0.096 Uiso 1 1 calc R
C15 C 0.9362(6) 0.2593(4) 0.4592(4) 0.0377(11) Uani 1 1 d .
H15A H 0.9134 0.2350 0.5207 0.045 Uiso 1 1 calc R
H15B H 1.0226 0.2363 0.4559 0.045 Uiso 1 1 calc R
C16 C 0.9658(5) 0.3842(4) 0.4815(4) 0.0314(10) Uani 1 1 d .
C17 C 0.8956(5) 0.4462(4) 0.5386(4) 0.0309(10) Uani 1 1 d .
C18 C 0.7846(5) 0.3954(5) 0.5839(4) 0.0398(12) Uani 1 1 d .
H18A H 0.7298 0.3244 0.5349 0.048 Uiso 1 1 calc R
H18B H 0.7181 0.4428 0.5852 0.048 Uiso 1 1 calc R
C19 C 1.0669(5) 0.4392(4) 0.4435(4) 0.0328(10) Uani 1 1 d .
H19 H 1.1116 0.3978 0.4044 0.039 Uiso 1 1 calc R
C21 C 1.3394(10) 0.7845(7) 0.2804(8) 0.097(3) Uani 1 1 d .
H21A H 1.3302 0.8130 0.3507 0.146 Uiso 1 1 calc R
H21B H 1.3075 0.8302 0.2295 0.146 Uiso 1 1 calc R
H21C H 1.4386 0.7845 0.2913 0.146 Uiso 1 1 calc R
O1 O 0.3922(7) 0.1094(5) 0.4492(5) 0.0901(18) Uani 1 1 d .
O2 O 0.3790(8) -0.0292(5) 0.1283(5) 0.108(2) Uani 1 1 d .
O3 O 0.1102(7) 0.1826(11) 0.1742(9) 0.205(6) Uani 1 1 d .
O4 O 0.6533(8) 0.8942(4) 0.0778(5) 0.104(2) Uani 1 1 d .
O5 O 1.0540(9) 0.8437(7) 0.0538(6) 0.140(3) Uani 1 1 d .
O6 O 1.0465(7) 0.9960(5) 0.3593(5) 0.0964(19) Uani 1 1 d .
O7 O 0.4903(4) 0.3838(3) 0.3273(3) 0.0502(10) Uani 1 1 d .
O8 O 0.4918(4) 0.2842(3) 0.1355(3) 0.0464(9) Uani 1 1 d .
O9 O 0.7585(4) 0.6127(3) 0.1019(3) 0.0427(9) Uani 1 1 d .
O10 O 0.7563(4) 0.7132(3) 0.2937(3) 0.0485(9) Uani 1 1 d .
O11 O 0.6626(4) 0.2382(3) 0.3299(3) 0.0462(9) Uani 1 1 d .
O12 O 0.8506(5) 0.2175(4) 0.2387(4) 0.0618(12) Uani 1 1 d .
O13 O 0.7627(5) 0.0665(3) 0.3152(4) 0.0565(11) Uani 1 1 d .
O14 O 1.0220(5) 0.6841(4) 0.2782(4) 0.0595(11) Uani 1 1 d .
O15 O 1.2540(6) 0.6753(4) 0.2359(4) 0.0701(13) Uani 1 1 d .
O16 O 1.0708(7) 0.5078(4) 0.1991(4) 0.0863(18) Uani 1 1 d .
P1 P 0.79041(15) 0.19386(11) 0.33165(11) 0.0364(3) Uani 1 1 d .
P2 P 1.13411(17) 0.62316(12) 0.27870(12) 0.0439(3) Uani 1 1 d .
Cl1 Cl 0.62433(17) 0.37734(12) -0.02083(11) 0.0491(3) Uani 1 1 d .
Cl2 Cl 0.60632(17) 0.62338(14) 0.44192(12) 0.0561(4) Uani 1 1 d .
C20A C 1.140(2) 0.4353(13) 0.1643(16) 0.086(5) Uani 0.49 1 d P
C20B C 1.053(3) 0.4684(19) 0.0925(15) 0.109(7) Uani 0.51 1 d P

loop_
_atom_site_aniso_label
_atom_site_aniso_U_11
_atom_site_aniso_U_22
_atom_site_aniso_U_33
_atom_site_aniso_U_23
_atom_site_aniso_U_13
_atom_site_aniso_U_12
Re1 0.03258(12) 0.06413(16) 0.04126(14) 0.01947(11) 0.01019(9) -0.00456(10)
Re2 0.05795(15) 0.04254(13) 0.03618(13) 0.01139(9) 0.01413(11) 0.00853(10)
C1 0.051(4) 0.076(5) 0.052(4) 0.018(3) 0.019(3) -0.005(3)
C2 0.072(5) 0.071(5) 0.044(4) 0.018(3) 0.007(3) -0.030(4)
C3 0.042(4) 0.186(11) 0.106(7) 0.075(8) 0.016(4) 0.007(5)
C4 0.085(5) 0.045(3) 0.042(4) 0.005(3) 0.000(3) 0.010(3)
C5 0.088(6) 0.078(5) 0.054(4) 0.010(4) 0.022(4) -0.007(4)
C6 0.066(4) 0.064(4) 0.050(4) 0.011(3) 0.010(3) 0.006(3)
C7 0.037(3) 0.058(3) 0.034(3) 0.019(2) 0.017(2) 0.023(2)
C8 0.035(3) 0.049(3) 0.032(3) 0.012(2) 0.011(2) 0.015(2)
C9 0.045(3) 0.043(3) 0.030(3) 0.010(2) 0.015(2) 0.013(2)
C10 0.040(3) 0.046(3) 0.033(3) 0.013(2) 0.016(2) 0.017(2)
C11 0.042(3) 0.044(3) 0.035(3) 0.008(2) 0.013(2) 0.020(2)
C12 0.043(3) 0.057(3) 0.031(3) 0.013(2) 0.019(2) 0.025(3)
C13 0.089(6) 0.055(4) 0.077(5) 0.024(4) 0.029(4) -0.002(4)
C14 0.080(5) 0.082(5) 0.039(3) 0.011(3) 0.029(3) 0.028(4)
C15 0.038(3) 0.034(3) 0.035(3) 0.003(2) 0.009(2) 0.006(2)
C16 0.028(2) 0.034(2) 0.029(2) 0.0040(19) 0.0062(19) 0.0067(19)
C17 0.024(2) 0.040(3) 0.027(2) 0.008(2) 0.0075(19) 0.0033(19)
C18 0.031(3) 0.047(3) 0.039(3) 0.006(2) 0.016(2) 0.001(2)
C19 0.026(2) 0.040(3) 0.028(2) 0.001(2) 0.0075(19) 0.006(2)
C21 0.087(6) 0.087(6) 0.105(7) 0.039(5) 0.029(5) -0.022(5)
O1 0.109(5) 0.097(4) 0.068(4) 0.036(3) 0.043(3) -0.004(3)
O2 0.146(6) 0.066(4) 0.068(4) 0.004(3) 0.015(4) -0.041(4)
O3 0.042(4) 0.373(16) 0.206(10) 0.153(11) 0.017(5) 0.034(6)
O4 0.142(6) 0.063(3) 0.073(4) 0.003(3) -0.018(4) 0.048(4)
O5 0.151(7) 0.180(8) 0.097(5) 0.044(5) 0.079(5) -0.017(6)
O6 0.088(4) 0.074(4) 0.088(4) -0.010(3) 0.000(3) -0.001(3)
O7 0.053(2) 0.064(3) 0.050(2) 0.025(2) 0.030(2) 0.021(2)
O8 0.048(2) 0.051(2) 0.038(2) 0.0145(18) 0.0153(18) 0.0027(18)
O9 0.056(2) 0.041(2) 0.033(2) 0.0096(16) 0.0176(18) 0.0105(17)
O10 0.059(2) 0.048(2) 0.038(2) 0.0048(17) 0.0194(19) 0.0126(19)
O11 0.0323(19) 0.047(2) 0.047(2) 0.0040(18) 0.0049(17) 0.0002(16)
O12 0.070(3) 0.067(3) 0.044(2) 0.001(2) 0.031(2) -0.006(2)
O13 0.072(3) 0.036(2) 0.053(3) -0.0012(18) 0.022(2) 0.0004(19)
O14 0.063(3) 0.079(3) 0.048(2) 0.027(2) 0.022(2) 0.029(2)
O15 0.081(3) 0.075(3) 0.065(3) 0.021(3) 0.045(3) 0.002(3)
O16 0.129(5) 0.063(3) 0.050(3) -0.011(2) 0.039(3) -0.013(3)
P1 0.0394(7) 0.0314(6) 0.0333(7) -0.0001(5) 0.0136(6) -0.0003(5)
P2 0.0496(8) 0.0466(8) 0.0364(8) 0.0087(6) 0.0206(7) 0.0036(6)
Cl1 0.0674(9) 0.0494(8) 0.0345(7) 0.0078(6) 0.0238(7) 0.0140(7)
Cl2 0.0573(9) 0.0808(11) 0.0406(8) 0.0080(7) 0.0257(7) 0.0322(8)
C20A 0.127(16) 0.051(9) 0.074(12) -0.008(8) 0.039(12) 0.024(9)
C20B 0.137(18) 0.118(16) 0.048(10) -0.013(10) 0.027(11) 0.008(14)

loop_
_atom_type_symbol
_atom_type_description
_atom_type_scat_dispersion_real
_atom_type_scat_dispersion_imag
_atom_type_scat_source
C C 0.0033 0.0016 'International Tables Vol C Tables 4.2.6.8 and 6.1.1.4'
H H 0.0000 0.0000 'International Tables Vol C Tables 4.2.6.8 and 6.1.1.4'
O O 0.0106 0.0060 'International Tables Vol C Tables 4.2.6.8 and 6.1.1.4'
P P 0.1023 0.0942 'International Tables Vol C Tables 4.2.6.8 and 6.1.1.4'
Re Re -1.0185 7.2310 'International Tables Vol C Tables 4.2.6.8 and 6.1.1.4'
Cl Cl 0.1484 0.1585 'International Tables Vol C Tables 4.2.6.8 and 6.1.1.4'

loop_
_geom_angle_atom_site_label_1
_geom_angle_atom_site_label_2
_geom_angle_atom_site_label_3
_geom_angle
_geom_angle_site_symmetry_1
_geom_angle_site_symmetry_3
C3 Re1 C1 87.2(3) . .
C3 Re1 C2 87.7(5) . .
C1 Re1 C2 87.1(3) . .
C3 Re1 O11 174.9(4) . .
C1 Re1 O11 92.3(2) . .
C2 Re1 O11 97.4(3) . .
C3 Re1 O8 99.6(3) . .
C1 Re1 O8 172.8(2) . .
C2 Re1 O8 95.7(2) . .
O11 Re1 O8 80.80(15) . .
C3 Re1 O7 96.6(4) . .
C1 Re1 O7 102.5(2) . .
C2 Re1 O7 169.6(2) . .
O11 Re1 O7 78.58(15) . .
O8 Re1 O7 74.26(15) . .
C5 Re2 C6 86.2(3) . .
C5 Re2 C4 89.2(4) . .
C6 Re2 C4 89.4(3) . .
C5 Re2 O10 173.7(3) . .
C6 Re2 O10 98.3(2) . .
C4 Re2 O10 95.2(3) . .
C5 Re2 O9 100.7(3) . .
C6 Re2 O9 171.3(2) . .
C4 Re2 O9 95.9(2) . .
O10 Re2 O9 74.41(14) . .
C5 Re2 O14 94.1(3) . .
C6 Re2 O14 93.8(3) . .
C4 Re2 O14 175.5(3) . .
O10 Re2 O14 81.20(16) . .
O9 Re2 O14 80.55(16) . .
O1 C1 Re1 177.1(7) . .
O2 C2 Re1 179.2(6) . .
O3 C3 Re1 175.9(9) . .
O4 C4 Re2 179.4(8) . .
O5 C5 Re2 178.4(8) . .
O6 C6 Re2 179.5(8) . .
O7 C7 C12 125.0(5) . .
O7 C7 C8 115.3(5) . .
C12 C7 C8 119.7(5) . .
O8 C8 C9 124.9(5) . .
O8 C8 C7 115.1(5) . .
C9 C8 C7 120.0(5) . .
C10 C9 C8 120.1(5) . .
C10 C9 Cl1 119.7(4) . .
C8 C9 Cl1 120.2(4) . .
O9 C10 C9 124.8(5) . .
O9 C10 C11 115.4(5) . .
C9 C10 C11 119.8(5) . .
O10 C11 C12 124.7(5) . .
O10 C11 C10 115.4(5) . .
C12 C11 C10 119.9(5) . .
C7 C12 C11 120.4(5) . .
C7 C12 Cl2 119.3(4) . .
C11 C12 Cl2 120.3(4) . .
O13 C13 H13A 109.5 . .
O13 C13 H13B 109.5 . .
H13A C13 H13B 109.5 . .
O13 C13 H13C 109.5 . .
H13A C13 H13C 109.5 . .
H13B C13 H13C 109.5 . .
O12 C14 H14A 109.5 . .
O12 C14 H14B 109.5 . .
H14A C14 H14B 109.5 . .
O12 C14 H14C 109.5 . .
H14A C14 H14C 109.5 . .
H14B C14 H14C 109.5 . .
C16 C15 P1 112.5(4) . .
C16 C15 H15A 109.1 . .
P1 C15 H15A 109.1 . .
C16 C15 H15B 109.1 . .
P1 C15 H15B 109.1 . .
H15A C15 H15B 107.8 . .
C19 C16 C17 118.9(4) . .
C19 C16 C15 118.1(4) . .
C17 C16 C15 123.0(4) . .
C19 C17 C16 118.3(4) 2_766 .
C19 C17 C18 118.2(4) 2_766 .
C16 C17 C18 123.5(4) . .
C17 C18 P2 111.6(3) . 2_766
C17 C18 H18A 109.3 . .
P2 C18 H18A 109.3 2_766 .
C17 C18 H18B 109.3 . .
P2 C18 H18B 109.3 2_766 .
H18A C18 H18B 108.0 . .
C16 C19 C17 122.8(4) . 2_766
C16 C19 H19 118.6 . .
C17 C19 H19 118.6 2_766 .
O15 C21 H21A 109.5 . .
O15 C21 H21B 109.5 . .
H21A C21 H21B 109.5 . .
O15 C21 H21C 109.5 . .
H21A C21 H21C 109.5 . .
H21B C21 H21C 109.5 . .
C7 O7 Re1 116.1(4) . .
C8 O8 Re1 116.8(3) . .
C10 O9 Re2 116.9(3) . .
C11 O10 Re2 117.0(3) . .
P1 O11 Re1 145.0(2) . .
C14 O12 P1 123.2(4) . .
C13 O13 P1 123.5(4) . .
P2 O14 Re2 149.4(3) . .
C21 O15 P2 123.8(5) . .
C20B O16 C20A 55.3(12) . .
C20B O16 P2 133.9(11) . .
C20A O16 P2 129.0(10) . .
O11 P1 O12 114.1(3) . .
O11 P1 O13 114.1(2) . .
O12 P1 O13 103.7(2) . .
O11 P1 C15 109.7(2) . .
O12 P1 C15 104.7(3) . .
O13 P1 C15 110.1(2) . .
O14 P2 O16 111.5(3) . .
O14 P2 O15 115.8(3) . .
O16 P2 O15 102.6(3) . .
O14 P2 C18 109.3(3) . 2_766
O16 P2 C18 108.0(3) . 2_766
O15 P2 C18 109.4(3) . 2_766
C20B C20A O16 62.0(12) . .
C20A C20B O16 62.6(12) . .

loop_
_geom_bond_atom_site_label_1
_geom_bond_atom_site_label_2
_geom_bond_distance
_geom_bond_site_symmetry_2
Re1 C3 1.877(8) .
Re1 C1 1.890(7) .
Re1 C2 1.895(8) .
Re1 O11 2.144(4) .
Re1 O8 2.147(4) .
Re1 O7 2.159(4) .
Re2 C5 1.874(8) .
Re2 C6 1.890(7) .
Re2 C4 1.892(7) .
Re2 O10 2.154(4) .
Re2 O9 2.155(4) .
Re2 O14 2.166(4) .
C1 O1 1.154(8) .
C2 O2 1.158(9) .
C3 O3 1.141(10) .
C4 O4 1.145(8) .
C5 O5 1.157(9) .
C6 O6 1.157(8) .
C7 O7 1.272(6) .
C7 C12 1.380(8) .
C7 C8 1.520(7) .
C8 O8 1.262(6) .
C8 C9 1.390(7) .
C9 C10 1.380(7) .
C9 Cl1 1.723(5) .
C10 O9 1.262(6) .
C10 C11 1.524(7) .
C11 O10 1.264(7) .
C11 C12 1.383(8) .
C12 Cl2 1.731(5) .
C13 O13 1.443(8) .
C13 H13A 0.9600 .
C13 H13B 0.9600 .
C13 H13C 0.9600 .
C14 O12 1.447(7) .
C14 H14A 0.9600 .
C14 H14B 0.9600 .
C14 H14C 0.9600 .
C15 C16 1.513(7) .
C15 P1 1.790(5) .
C15 H15A 0.9700 .
C15 H15B 0.9700 .
C16 C19 1.385(7) .
C16 C17 1.405(7) .
C17 C19 1.390(7) 2_766
C17 C18 1.504(6) .
C18 P2 1.783(6) 2_766
C18 H18A 0.9700 .
C18 H18B 0.9700 .
C19 C17 1.390(7) 2_766
C19 H19 0.9300 .
C21 O15 1.413(9) .
C21 H21A 0.9600 .
C21 H21B 0.9600 .
C21 H21C 0.9600 .
O11 P1 1.480(4) .
O12 P1 1.545(4) .
O13 P1 1.549(4) .
O14 P2 1.466(5) .
O15 P2 1.559(4) .
O16 C20B 1.334(17) .
O16 C20A 1.341(17) .
O16 P2 1.542(5) .
P2 C18 1.783(6) 2_766
C20A C20B 1.24(3) .

loop_
_geom_torsion_atom_site_label_1
_geom_torsion_atom_site_label_2
_geom_torsion_atom_site_label_3
_geom_torsion_atom_site_label_4
_geom_torsion
_geom_torsion_site_symmetry_1
_geom_torsion_site_symmetry_4
C3 Re1 C1 O1 143(13) . .
C2 Re1 C1 O1 55(13) . .
O11 Re1 C1 O1 -42(13) . .
O8 Re1 C1 O1 -58(14) . .
O7 Re1 C1 O1 -121(13) . .
C3 Re1 C2 O2 111(62) . .
C1 Re1 C2 O2 -162(62) . .
O11 Re1 C2 O2 -70(62) . .
O8 Re1 C2 O2 11(62) . .
O7 Re1 C2 O2 -3(63) . .
C1 Re1 C3 O3 3(19) . .
C2 Re1 C3 O3 90(19) . .
O11 Re1 C3 O3 -81(20) . .
O8 Re1 C3 O3 -175(19) . .
O7 Re1 C3 O3 -100(19) . .
C5 Re2 C4 O4 -6(67) . .
C6 Re2 C4 O4 80(67) . .
O10 Re2 C4 O4 178(100) . .
O9 Re2 C4 O4 -107(67) . .
O14 Re2 C4 O4 -145(65) . .
C6 Re2 C5 O5 39(32) . .
C4 Re2 C5 O5 129(32) . .
O10 Re2 C5 O5 -96(32) . .
O9 Re2 C5 O5 -135(32) . .
O14 Re2 C5 O5 -54(32) . .
C5 Re2 C6 O6 -87(89) . .
C4 Re2 C6 O6 -176(100) . .
O10 Re2 C6 O6 89(89) . .
O9 Re2 C6 O6 56(90) . .
O14 Re2 C6 O6 7(89) . .
O7 C7 C8 O8 1.4(7) . .
C12 C7 C8 O8 -177.2(5) . .
O7 C7 C8 C9 -179.7(5) . .
C12 C7 C8 C9 1.7(7) . .
O8 C8 C9 C10 -179.7(5) . .
C7 C8 C9 C10 1.6(8) . .
O8 C8 C9 Cl1 0.1(8) . .
C7 C8 C9 Cl1 -178.6(4) . .
C8 C9 C10 O9 179.8(5) . .
Cl1 C9 C10 O9 0.0(8) . .
C8 C9 C10 C11 -2.1(8) . .
Cl1 C9 C10 C11 178.1(4) . .
O9 C10 C11 O10 -1.9(7) . .
C9 C10 C11 O10 179.8(5) . .
O9 C10 C11 C12 177.7(5) . .
C9 C10 C11 C12 -0.6(7) . .
O7 C7 C12 C11 177.1(5) . .
C8 C7 C12 C11 -4.4(7) . .
O7 C7 C12 Cl2 -1.6(7) . .
C8 C7 C12 Cl2 176.9(4) . .
O10 C11 C12 C7 -176.5(5) . .
C10 C11 C12 C7 3.9(8) . .
O10 C11 C12 Cl2 2.2(8) . .
C10 C11 C12 Cl2 -177.4(4) . .
P1 C15 C16 C19 -91.9(5) . .
P1 C15 C16 C17 88.1(5) . .
C19 C16 C17 C19 -1.3(8) . 2_766
C15 C16 C17 C19 178.7(4) . 2_766
C19 C16 C17 C18 -179.7(4) . .
C15 C16 C17 C18 0.3(7) . .
C19 C17 C18 P2 -91.1(5) 2_766 2_766
C16 C17 C18 P2 87.3(5) . 2_766
C17 C16 C19 C17 1.3(8) . 2_766
C15 C16 C19 C17 -178.6(4) . 2_766
C12 C7 O7 Re1 -171.0(4) . .
C8 C7 O7 Re1 10.5(6) . .
C3 Re1 O7 C7 -110.8(5) . .
C1 Re1 O7 C7 160.6(4) . .
C2 Re1 O7 C7 2.7(16) . .
O11 Re1 O7 C7 70.8(4) . .
O8 Re1 O7 C7 -12.7(4) . .
C9 C8 O8 Re1 168.4(4) . .
C7 C8 O8 Re1 -12.8(6) . .
C3 Re1 O8 C8 107.9(5) . .
C1 Re1 O8 C8 -51(2) . .
C2 Re1 O8 C8 -163.5(4) . .
O11 Re1 O8 C8 -66.9(4) . .
O7 Re1 O8 C8 13.7(4) . .
C9 C10 O9 Re2 -173.4(4) . .
C11 C10 O9 Re2 8.3(6) . .
C5 Re2 O9 C10 167.4(4) . .
C6 Re2 O9 C10 25.3(18) . .
C4 Re2 O9 C10 -102.2(4) . .
O10 Re2 O9 C10 -8.4(4) . .
O14 Re2 O9 C10 75.0(4) . .
C12 C11 O10 Re2 174.9(4) . .
C10 C11 O10 Re2 -5.5(6) . .
C5 Re2 O10 C11 -32(3) . .
C6 Re2 O10 C11 -167.8(4) . .
C4 Re2 O10 C11 102.0(4) . .
O9 Re2 O10 C11 7.3(4) . .
O14 Re2 O10 C11 -75.3(4) . .
C3 Re1 O11 P1 178(29) . .
C1 Re1 O11 P1 94.9(5) . .
C2 Re1 O11 P1 7.5(5) . .
O8 Re1 O11 P1 -87.1(4) . .
O7 Re1 O11 P1 -162.8(5) . .
C5 Re2 O14 P2 -22.4(7) . .
C6 Re2 O14 P2 -108.8(6) . .
C4 Re2 O14 P2 116(3) . .
O10 Re2 O14 P2 153.3(6) . .
O9 Re2 O14 P2 77.8(6) . .
Re1 O11 P1 O12 84.0(5) . .
Re1 O11 P1 O13 -35.0(5) . .
Re1 O11 P1 C15 -159.0(4) . .
C14 O12 P1 O11 -67.4(6) . .
C14 O12 P1 O13 57.3(6) . .
C14 O12 P1 C15 172.7(5) . .
C13 O13 P1 O11 -54.5(6) . .
C13 O13 P1 O12 -179.2(5) . .
C13 O13 P1 C15 69.3(6) . .
C16 C15 P1 O11 -52.1(4) . .
C16 C15 P1 O12 70.7(4) . .
C16 C15 P1 O13 -178.5(3) . .
Re2 O14 P2 O16 -75.1(6) . .
Re2 O14 P2 O15 41.7(7) . .
Re2 O14 P2 C18 165.6(5) . 2_766
C20B O16 P2 O14 92.6(17) . .
C20A O16 P2 O14 169.0(12) . .
C20B O16 P2 O15 -31.9(17) . .
C20A O16 P2 O15 44.5(13) . .
C20B O16 P2 C18 -147.3(17) . 2_766
C20A O16 P2 C18 -71.0(12) . 2_766
C21 O15 P2 O14 55.5(7) . .
C21 O15 P2 O16 177.1(7) . .
C21 O15 P2 C18 -68.4(7) . 2_766
P2 O16 C20A C20B -121.7(15) . .
P2 O16 C20B C20A 113.4(17) . .
